data_1547640
loop_
_publ_author_name
'Kim, Hyunseok'
'Kim, Sanghyuck'
'Kim, Jiyeon'
'Son, Jeong-Yu'
'Baek, Yonghyeon'
'Um, Kyusik'
'Lee, Phil Ho'

_publ_section_title
;
 One-Pot Synthesis of Indolizines via Sequential Rhodium-Catalyzed [2 +
 1]-Cyclopropanation, Palladium-Catalyzed Ring Expansion, and Oxidation
 Reactions from Pyridotriazoles and 1,3-Dienes.
;
_journal_issue 20
_journal_name_full 'Organic letters'
_journal_page_first 5677
_journal_page_last 5680
_journal_paper_doi 10.1021/acs.orglett.7b02826
_journal_volume 19
_journal_year 2017
_chemical_formula_sum 'C22 H21 N O4'
_chemical_formula_weight 363.40
_chemical_name_common KSH-2428
_space_group_crystal_system triclinic
_space_group_IT_number 2
_space_group_name_Hall '-P 1'
_space_group_name_H-M_alt 'P -1'
_symmetry_space_group_name_Hall '-P 1'
_symmetry_space_group_name_H-M 'P -1'
_atom_sites_solution_hydrogens geom
_cell_angle_alpha 100.040(2)
_cell_angle_beta 92.095(2)
_cell_angle_gamma 110.687(2)
_cell_formula_units_Z 2
_cell_length_a 6.8929(3)
_cell_length_b 7.6318(3)
_cell_length_c 19.0999(9)
_cell_measurement_reflns_used 8318
_cell_measurement_temperature 296.(2)
_cell_measurement_theta_max 27.7419
_cell_measurement_theta_min 2.8975
_cell_volume 920.31(7)
_computing_cell_refinement 'SAINT V8.34A (Bruker AXS Inc., 2013)'
_computing_data_collection 'Bruker Instrument Service v2013.12.0.0'
_computing_data_reduction 'SAINT V8.34A (Bruker AXS Inc., 2013)'
_computing_structure_refinement 'SHELXL-2013 (Sheldrick, 2013)'
_diffrn_ambient_temperature 296.(2)
_diffrn_detector_area_resol_mean 8.3333
_diffrn_measured_fraction_theta_full 0.985
_diffrn_measured_fraction_theta_max 0.985
_diffrn_measurement_device_type 'Bruker APEX-II CCD'
_diffrn_measurement_method '\f and \w scans'
_diffrn_radiation_wavelength 0.71073
_diffrn_reflns_av_R_equivalents 0.0416
_diffrn_reflns_av_unetI/netI 0.0288
_diffrn_reflns_limit_h_max 9
_diffrn_reflns_limit_h_min -9
_diffrn_reflns_limit_k_max 10
_diffrn_reflns_limit_k_min -10
_diffrn_reflns_limit_l_max 25
_diffrn_reflns_limit_l_min -25
_diffrn_reflns_number 29961
_diffrn_reflns_theta_full 28.75
_diffrn_reflns_theta_max 28.75
_diffrn_reflns_theta_min 2.18
_exptl_absorpt_coefficient_mu 0.090
_exptl_absorpt_correction_T_max 0.99
_exptl_absorpt_correction_T_min 0.89
_exptl_absorpt_correction_type multi-scan
_exptl_absorpt_process_details 'SADABS V2012/1 (Bruker AXS Inc.)'
_exptl_crystal_colour colourless
_exptl_crystal_density_diffrn 1.311
_exptl_crystal_density_method 'not measured'
_exptl_crystal_description block
_exptl_crystal_F_000 384
_exptl_crystal_size_max 0.190
_exptl_crystal_size_mid 0.150
_exptl_crystal_size_min 0.100
_refine_diff_density_max 0.338
_refine_diff_density_min -0.241
_refine_ls_extinction_method none
_refine_ls_goodness_of_fit_ref 1.029
_refine_ls_hydrogen_treatment constr
_refine_ls_matrix_type full
_refine_ls_number_parameters 246
_refine_ls_number_reflns 4712
_refine_ls_number_restraints 0
_refine_ls_restrained_S_all 1.029
_refine_ls_R_factor_all 0.0822
_refine_ls_R_factor_gt 0.0551
_refine_ls_shift/su_max 0.000
_refine_ls_shift/su_mean 0.000
_refine_ls_structure_factor_coef Fsqd
_refine_ls_weighting_details 'w=1/[\s^2^(Fo^2^)+(0.1012P)^2^+0.1748P] where P=(Fo^2^+2Fc^2^)/3'
_refine_ls_weighting_scheme calc
_refine_ls_wR_factor_gt 0.1559
_refine_ls_wR_factor_ref 0.1780
_reflns_number_gt 3275
_reflns_number_total 4712
_reflns_threshold_expression 'I > 2\s(I)'
_cod_data_source_file ol7b02826_si_003.cif
_cod_data_source_block I
_cod_depositor_comments 'Adding full bibliography for 1547640--1547641.cif.'
_cod_database_code 1547640

loop_
_space_group_symop_operation_xyz
'x, y, z'
'-x, -y, -z'

loop_
_atom_site_type_symbol
_atom_site_label
_atom_site_fract_x
_atom_site_fract_y
_atom_site_fract_z
_atom_site_U_iso_or_equiv
_atom_site_adp_type
_atom_site_calc_flag
_atom_site_refinement_flags_adp
_atom_site_refinement_flags_posn
_atom_site_occupancy
C C1 -0.3768(3) 0.8099(3) 0.78380(10) 0.0474(4) Uani d . . 1
H H1 -0.3509 0.8691 0.7447 0.057 Uiso calc U R 1
C C2 -0.5154(3) 0.8387(3) 0.82800(11) 0.0591(5) Uani d . . 1
H H2 -0.5866 0.9167 0.8187 0.071 Uiso calc U R 1
C C3 -0.5544(3) 0.7522(3) 0.88841(11) 0.0564(5) Uani d . . 1
H H3 -0.6508 0.7731 0.9183 0.068 Uiso calc U R 1
C C4 -0.4511(3) 0.6391(3) 0.90241(9) 0.0454(4) Uani d . . 1
H H4 -0.4754 0.5833 0.9424 0.054 Uiso calc U R 1
C C5 -0.3068(3) 0.6052(2) 0.85689(8) 0.0366(4) Uani d . . 1
C C6 -0.1775(3) 0.4990(2) 0.85543(8) 0.0384(4) Uani d . . 1
C C7 -0.0703(3) 0.5208(2) 0.79445(9) 0.0405(4) Uani d . . 1
H H7 0.026 0.4649 0.7807 0.049 Uiso calc U R 1
C C8 -0.1296(3) 0.6377(2) 0.75813(8) 0.0381(4) Uani d . . 1
C C9 -0.1655(3) 0.3813(2) 0.90684(9) 0.0406(4) Uani d . . 1
C C10 -0.0033(3) 0.1749(3) 0.93785(10) 0.0518(5) Uani d . . 1
H H10A -0.135 0.0733 0.9396 0.062 Uiso calc U R 1
H H10B 0.0467 0.2504 0.9858 0.062 Uiso calc U R 1
C C11 0.1531(4) 0.0927(3) 0.90933(12) 0.0632(6) Uani d . . 1
H H11A 0.1011 0.0173 0.8622 0.095 Uiso calc U R 1
H H11B 0.1761 0.0137 0.9402 0.095 Uiso calc U R 1
H H11C 0.2822 0.1947 0.9074 0.095 Uiso calc U R 1
C C12 -0.0702(3) 0.6957(2) 0.69162(9) 0.0410(4) Uani d . . 1
H H12 -0.1352 0.7683 0.6731 0.049 Uiso calc U R 1
C C13 0.0727(3) 0.6510(3) 0.65531(9) 0.0429(4) Uani d . . 1
H H13 0.1388 0.5822 0.6758 0.051 Uiso calc U R 1
C C14 0.1372(3) 0.6984(2) 0.58666(9) 0.0390(4) Uani d . . 1
C C15 0.0273(3) 0.7707(3) 0.54390(9) 0.0466(4) Uani d . . 1
H H15 -0.0919 0.7895 0.559 0.056 Uiso calc U R 1
C C16 0.0933(3) 0.8144(3) 0.47959(9) 0.0465(4) Uani d . . 1
H H16 0.0179 0.8622 0.4518 0.056 Uiso calc U R 1
C C17 0.2707(3) 0.7880(2) 0.45579(8) 0.0378(4) Uani d . . 1
C C18 0.3801(3) 0.7143(3) 0.49711(9) 0.0444(4) Uani d . . 1
H H18 0.4984 0.6945 0.4816 0.053 Uiso calc U R 1
C C19 0.3132(3) 0.6699(3) 0.56158(9) 0.0472(4) Uani d . . 1
H H19 0.3876 0.6199 0.5888 0.057 Uiso calc U R 1
C C20 0.3353(3) 0.8414(2) 0.38674(9) 0.0405(4) Uani d . . 1
C C21 0.5653(3) 0.8352(3) 0.29821(9) 0.0452(4) Uani d . . 1
H H21A 0.6261 0.9729 0.3029 0.054 Uiso calc U R 1
H H21B 0.451 0.7844 0.2603 0.054 Uiso calc U R 1
C C22 0.7256(4) 0.7486(4) 0.28165(12) 0.0643(6) Uani d . . 1
H H22A 0.8426 0.807 0.3177 0.096 Uiso calc U R 1
H H22B 0.7711 0.7692 0.2358 0.096 Uiso calc U R 1
H H22C 0.6664 0.6138 0.2807 0.096 Uiso calc U R 1
N N1 -0.2740(2) 0.6919(2) 0.79716(7) 0.0369(3) Uani d . . 1
O O1 -0.2633(2) 0.3621(2) 0.95793(7) 0.0583(4) Uani d . . 1
O O2 -0.0299(2) 0.29367(18) 0.88999(6) 0.0483(3) Uani d . . 1
O O3 0.2576(2) 0.9259(2) 0.35343(7) 0.0587(4) Uani d . . 1
O O4 0.4913(2) 0.78710(19) 0.36487(6) 0.0470(3) Uani d . . 1

loop_
_atom_site_aniso_label
_atom_site_aniso_U_11
_atom_site_aniso_U_22
_atom_site_aniso_U_33
_atom_site_aniso_U_12
_atom_site_aniso_U_13
_atom_site_aniso_U_23
C1 0.0530(10) 0.0633(11) 0.0423(9) 0.0339(9) 0.0156(8) 0.0238(8)
C2 0.0633(12) 0.0821(14) 0.0599(12) 0.0502(12) 0.0238(10) 0.0321(11)
C3 0.0569(11) 0.0818(14) 0.0525(11) 0.0434(11) 0.0278(9) 0.0272(10)
C4 0.0478(10) 0.0614(11) 0.0379(9) 0.0272(9) 0.0192(7) 0.0199(8)
C5 0.0388(8) 0.0443(8) 0.0311(8) 0.0178(7) 0.0098(6) 0.0126(6)
C6 0.0426(9) 0.0451(9) 0.0336(8) 0.0201(7) 0.0119(6) 0.0129(7)
C7 0.0465(9) 0.0472(9) 0.0374(8) 0.0247(8) 0.0155(7) 0.0146(7)
C8 0.0420(8) 0.0453(9) 0.0322(8) 0.0196(7) 0.0135(6) 0.0119(7)
C9 0.0466(9) 0.0446(9) 0.0361(8) 0.0206(7) 0.0121(7) 0.0128(7)
C10 0.0700(13) 0.0552(11) 0.0453(10) 0.0342(10) 0.0146(9) 0.0232(8)
C11 0.0794(15) 0.0643(13) 0.0656(13) 0.0434(12) 0.0166(11) 0.0249(10)
C12 0.0477(9) 0.0472(9) 0.0347(8) 0.0209(8) 0.0132(7) 0.0159(7)
C13 0.0529(10) 0.0487(9) 0.0356(9) 0.0239(8) 0.0151(7) 0.0166(7)
C14 0.0483(9) 0.0382(8) 0.0335(8) 0.0176(7) 0.0141(7) 0.0094(6)
C15 0.0505(10) 0.0607(11) 0.0408(9) 0.0301(9) 0.0195(8) 0.0171(8)
C16 0.0542(10) 0.0601(11) 0.0382(9) 0.0317(9) 0.0149(8) 0.0178(8)
C17 0.0434(9) 0.0392(8) 0.0318(8) 0.0149(7) 0.0125(7) 0.0087(6)
C18 0.0459(9) 0.0553(10) 0.0417(9) 0.0260(8) 0.0180(7) 0.0158(8)
C19 0.0555(11) 0.0595(11) 0.0404(9) 0.0320(9) 0.0158(8) 0.0196(8)
C20 0.0428(9) 0.0450(9) 0.0350(8) 0.0156(7) 0.0116(7) 0.0114(7)
C21 0.0474(10) 0.0569(10) 0.0338(9) 0.0179(8) 0.0157(7) 0.0152(7)
C22 0.0630(13) 0.0905(16) 0.0546(12) 0.0401(12) 0.0267(10) 0.0236(11)
N1 0.0395(7) 0.0473(8) 0.0311(7) 0.0210(6) 0.0116(5) 0.0141(6)
O1 0.0736(9) 0.0753(9) 0.0492(8) 0.0432(8) 0.0334(7) 0.0330(7)
O2 0.0636(8) 0.0567(8) 0.0442(7) 0.0374(7) 0.0216(6) 0.0243(6)
O3 0.0646(9) 0.0848(10) 0.0486(8) 0.0429(8) 0.0216(6) 0.0330(7)
O4 0.0528(7) 0.0617(8) 0.0379(6) 0.0277(6) 0.0211(5) 0.0213(6)

loop_
_atom_type_symbol
_atom_type_description
_atom_type_scat_dispersion_real
_atom_type_scat_dispersion_imag
_atom_type_scat_source
C C 0.0033 0.0016 'International Tables Vol C Tables 4.2.6.8 and 6.1.1.4'
H H 0.0000 0.0000 'International Tables Vol C Tables 4.2.6.8 and 6.1.1.4'
N N 0.0061 0.0033 'International Tables Vol C Tables 4.2.6.8 and 6.1.1.4'
O O 0.0106 0.0060 'International Tables Vol C Tables 4.2.6.8 and 6.1.1.4'

loop_
_geom_angle_atom_site_label_1
_geom_angle_atom_site_label_2
_geom_angle_atom_site_label_3
_geom_angle
C2 C1 N1 119.29(16)
C2 C1 H1 120.4
N1 C1 H1 120.4
C1 C2 C3 121.14(18)
C1 C2 H2 119.4
C3 C2 H2 119.4
C4 C3 C2 119.73(17)
C4 C3 H3 120.1
C2 C3 H3 120.1
C3 C4 C5 120.38(16)
C3 C4 H4 119.8
C5 C4 H4 119.8
C6 C5 N1 106.81(13)
C6 C5 C4 135.00(15)
N1 C5 C4 118.19(15)
C5 C6 C7 107.50(14)
C5 C6 C9 125.42(15)
C7 C6 C9 127.03(16)
C8 C7 C6 109.55(15)
C8 C7 H7 125.2
C6 C7 H7 125.2
C7 C8 N1 106.66(13)
C7 C8 C12 130.32(15)
N1 C8 C12 122.98(15)
O1 C9 O2 123.32(16)
O1 C9 C6 125.51(17)
O2 C9 C6 111.16(14)
O2 C10 C11 107.03(15)
O2 C10 H10A 110.3
C11 C10 H10A 110.3
O2 C10 H10B 110.3
C11 C10 H10B 110.3
H10A C10 H10B 108.6
C10 C11 H11A 109.5
C10 C11 H11B 109.5
H11A C11 H11B 109.5
C10 C11 H11C 109.5
H11A C11 H11C 109.5
H11B C11 H11C 109.5
C13 C12 C8 123.58(16)
C13 C12 H12 118.2
C8 C12 H12 118.2
C12 C13 C14 127.12(16)
C12 C13 H13 116.4
C14 C13 H13 116.4
C19 C14 C15 117.70(15)
C19 C14 C13 119.82(16)
C15 C14 C13 122.48(16)
C16 C15 C14 120.83(17)
C16 C15 H15 119.6
C14 C15 H15 119.6
C15 C16 C17 120.84(16)
C15 C16 H16 119.6
C17 C16 H16 119.6
C18 C17 C16 119.06(15)
C18 C17 C20 122.87(15)
C16 C17 C20 118.07(15)
C17 C18 C19 120.02(16)
C17 C18 H18 120.0
C19 C18 H18 120.0
C18 C19 C14 121.54(16)
C18 C19 H19 119.2
C14 C19 H19 119.2
O3 C20 O4 122.98(15)
O3 C20 C17 124.40(16)
O4 C20 C17 112.62(14)
O4 C21 C22 106.96(15)
O4 C21 H21A 110.3
C22 C21 H21A 110.3
O4 C21 H21B 110.3
C22 C21 H21B 110.3
H21A C21 H21B 108.6
C21 C22 H22A 109.5
C21 C22 H22B 109.5
H22A C22 H22B 109.5
C21 C22 H22C 109.5
H22A C22 H22C 109.5
H22B C22 H22C 109.5
C1 N1 C8 129.29(14)
C1 N1 C5 121.24(14)
C8 N1 C5 109.47(13)
C9 O2 C10 116.00(13)
C20 O4 C21 116.23(13)

loop_
_geom_bond_atom_site_label_1
_geom_bond_atom_site_label_2
_geom_bond_distance
C1 C2 1.347(3)
C1 N1 1.377(2)
C1 H1 0.93
C2 C3 1.415(3)
C2 H2 0.93
C3 C4 1.351(3)
C3 H3 0.93
C4 C5 1.406(2)
C4 H4 0.93
C5 C6 1.398(2)
C5 N1 1.402(2)
C6 C7 1.405(2)
C6 C9 1.460(2)
C7 C8 1.377(2)
C7 H7 0.93
C8 N1 1.399(2)
C8 C12 1.444(2)
C9 O1 1.207(2)
C9 O2 1.347(2)
C10 O2 1.444(2)
C10 C11 1.502(3)
C10 H10A 0.97
C10 H10B 0.97
C11 H11A 0.96
C11 H11B 0.96
C11 H11C 0.96
C12 C13 1.331(2)
C12 H12 0.93
C13 C14 1.463(2)
C13 H13 0.93
C14 C19 1.393(2)
C14 C15 1.397(3)
C15 C16 1.380(2)
C15 H15 0.93
C16 C17 1.388(2)
C16 H16 0.93
C17 C18 1.385(2)
C17 C20 1.485(2)
C18 C19 1.386(2)
C18 H18 0.93
C19 H19 0.93
C20 O3 1.212(2)
C20 O4 1.338(2)
C21 O4 1.4473(19)
C21 C22 1.492(3)
C21 H21A 0.97
C21 H21B 0.97
C22 H22A 0.96
C22 H22B 0.96
C22 H22C 0.96
